data_4517201
loop_
_publ_author_name
'Botes, Delbert S.'
'Khorasani, Sanaz'
'Duminy, Welni'
'Levendis, Demetrius C.'
'Fernandes, Manuel A.'

_publ_section_title
;
 Supramolecular Inhibition of [4 + 2] Diels--Alder Reactions in
 Charge-Transfer Crystals
;
_journal_issue 1
_journal_name_full 'Crystal Growth &amp; Design'
_journal_page_first 291
_journal_paper_doi 10.1021/acs.cgd.9b01167
_journal_volume 20
_journal_year 2019
_chemical_formula_moiety 'C22 H14 N2 O4 S2, C15 H12'
_chemical_formula_sum 'C37 H26 N2 O4 S2'
_chemical_formula_weight 626.72
_space_group_crystal_system triclinic
_space_group_IT_number 1
_space_group_name_Hall 'P 1'
_space_group_name_H-M_alt 'P 1'
_atom_sites_solution_hydrogens geom
_atom_sites_solution_primary direct
_audit_creation_date 2019-08-21
_audit_creation_method
;
Olex2 1.2
(compiled 2018.05.29 svn.r3508 for OlexSys, GUI svn.r5506)
;
_cell_angle_alpha 102.014(2)
_cell_angle_beta 92.900(2)
_cell_angle_gamma 92.926(2)
_cell_formula_units_Z 1
_cell_length_a 5.7858(3)
_cell_length_b 8.6281(4)
_cell_length_c 15.0315(7)
_cell_measurement_reflns_used 9990
_cell_measurement_temperature 173(2)
_cell_measurement_theta_max 28.36
_cell_measurement_theta_min 3.03
_cell_volume 731.55(6)
_computing_molecular_graphics 'Olex2 (Dolomanov et al., 2009)'
_computing_publication_material 'Olex2 (Dolomanov et al., 2009)'
_computing_structure_refinement 'ShelXL (Sheldrick, 2015)'
_computing_structure_solution 'ShelXS (Sheldrick, 2008)'
_diffrn_ambient_temperature 173.15
_diffrn_measured_fraction_theta_full 0.996
_diffrn_measured_fraction_theta_max 0.997
_diffrn_measurement_device_type 'Bruker APEX-II CCD'
_diffrn_measurement_method '\f and \w scans'
_diffrn_radiation_type MoK\a
_diffrn_radiation_wavelength 0.71073
_diffrn_reflns_av_R_equivalents 0.0476
_diffrn_reflns_av_unetI/netI 0.0301
_diffrn_reflns_Laue_measured_fraction_full 0.996
_diffrn_reflns_Laue_measured_fraction_max 0.997
_diffrn_reflns_limit_h_max 7
_diffrn_reflns_limit_h_min -7
_diffrn_reflns_limit_k_max 11
_diffrn_reflns_limit_k_min -11
_diffrn_reflns_limit_l_max 19
_diffrn_reflns_limit_l_min -19
_diffrn_reflns_number 27798
_diffrn_reflns_point_group_measured_fraction_full 0.995
_diffrn_reflns_point_group_measured_fraction_max 0.994
_diffrn_reflns_theta_full 25.242
_diffrn_reflns_theta_max 27.989
_diffrn_reflns_theta_min 3.032
_diffrn_standards_number 0
_exptl_absorpt_coefficient_mu 0.229
_exptl_absorpt_correction_type none
_exptl_crystal_colour red
_exptl_crystal_colour_primary red
_exptl_crystal_density_diffrn 1.423
_exptl_crystal_description plate
_exptl_crystal_F_000 326
_exptl_crystal_size_max 0.21
_exptl_crystal_size_mid 0.2
_exptl_crystal_size_min 0.02
_refine_diff_density_max 0.321
_refine_diff_density_min -0.237
_refine_diff_density_rms 0.046
_refine_ls_abs_structure_details
;
 Flack x determined using 3023 quotients [(I+)-(I-)]/[(I+)+(I-)]
 (Parsons, Flack and Wagner, Acta Cryst. B69 (2013) 249-259).
;
_refine_ls_abs_structure_Flack 0.19(2)
_refine_ls_extinction_method none
_refine_ls_goodness_of_fit_ref 1.001
_refine_ls_hydrogen_treatment constr
_refine_ls_matrix_type full
_refine_ls_number_parameters 407
_refine_ls_number_reflns 7017
_refine_ls_number_restraints 3
_refine_ls_restrained_S_all 1.001
_refine_ls_R_factor_all 0.0396
_refine_ls_R_factor_gt 0.0347
_refine_ls_shift/su_max 0.000
_refine_ls_shift/su_mean 0.000
_refine_ls_structure_factor_coef Fsqd
_refine_ls_weighting_details 'w=1/[\s^2^(Fo^2^)+(0.0480P)^2^+0.2604P] where P=(Fo^2^+2Fc^2^)/3'
_refine_ls_weighting_scheme calc
_refine_ls_wR_factor_gt 0.0869
_refine_ls_wR_factor_ref 0.0921
_reflns_Friedel_coverage 0.995
_reflns_Friedel_fraction_full 0.993
_reflns_Friedel_fraction_max 0.992
_reflns_number_gt 6536
_reflns_number_total 7017
_reflns_threshold_expression 'I > 2\s(I)'
_cod_data_source_file Botes_CGD.cif
_cod_data_source_block mo_16dbv12_dbl2ma_0s
_cod_depositor_comments 'Adding full bibliography for 4517199--4517212.cif.'
_cod_database_code 4517201
_shelx_shelxl_version_number 2018/3
_shelx_space_group_comment
;
The symmetry employed for this shelxl refinement is uniquely defined
by the following loop, which should always be used as a source of
symmetry information in preference to the above space-group names.
They are only intended as comments.
;
_shelx_estimated_absorpt_t_max 0.995
_shelx_estimated_absorpt_t_min 0.953
_olex2_refinement_description
;
1. Fixed Uiso
 At 1.2 times of:
  All C(H) groups, All C(H,H) groups
 At 1.5 times of:
  All C(H,H,H) groups
2.a Secondary CH2 refined with riding coordinates:
 C9(H9A,H9B), C16(H16A,H16B)
2.b Aromatic/amide H refined with riding coordinates:
 C11(H11), C12(H12), C13(H13), C14(H14), C15(H15), C18(H18), C19(H19),
 C20(H20), C21(H21), C22(H22), C23(H23), C25(H25), C26(H26), C27(H27), C28(H28),
  C30(H30), C32(H32), C33(H33), C35(H35)
2.c Idealised Me refined as rotating group:
 C37(H37A,H37B,H37C)
;
_olex2_submission_special_instructions 'No special instructions were received'

loop_
_space_group_symop_operation_xyz
'x, y, z'

loop_
_atom_site_label
_atom_site_type_symbol
_atom_site_fract_x
_atom_site_fract_y
_atom_site_fract_z
_atom_site_U_iso_or_equiv
_atom_site_adp_type
_atom_site_occupancy
_atom_site_site_symmetry_order
_atom_site_calc_flag
_atom_site_refinement_flags_posn
C1 C 0.4483(5) 0.1956(4) 0.3548(2) 0.0229(6) Uani 1 1 d .
C2 C 0.4563(5) 0.1457(4) 0.4441(2) 0.0247(6) Uani 1 1 d .
C3 C 0.7918(6) 0.2936(4) 0.4366(2) 0.0260(7) Uani 1 1 d .
C4 C 0.6437(5) 0.2840(4) 0.3512(2) 0.0248(7) Uani 1 1 d .
C5 C 0.3117(5) 0.2308(4) 0.1938(2) 0.0228(6) Uani 1 1 d .
C6 C 0.1692(5) 0.2177(4) 0.1062(2) 0.0253(6) Uani 1 1 d .
C7 C 0.5016(6) 0.3694(4) 0.1007(2) 0.0293(7) Uani 1 1 d .
C8 C 0.5055(5) 0.3202(4) 0.1906(2) 0.0234(6) Uani 1 1 d .
C9 C 0.7586(6) 0.1776(4) 0.5762(2) 0.0307(7) Uani 1 1 d .
H9A H 0.922299 0.150844 0.570662 0.037 Uiso 1 1 calc R
H9B H 0.669940 0.084391 0.589150 0.037 Uiso 1 1 calc R
C10 C 0.7454(5) 0.3163(4) 0.6547(2) 0.0282(6) Uani 1 1 d .
C11 C 0.5480(6) 0.3317(4) 0.7038(2) 0.0375(7) Uani 1 1 d .
H11 H 0.421793 0.254380 0.687592 0.045 Uiso 1 1 calc R
C12 C 0.5335(7) 0.4584(5) 0.7761(2) 0.0490(9) Uani 1 1 d .
H12 H 0.396670 0.469068 0.808655 0.059 Uiso 1 1 calc R
C13 C 0.7178(9) 0.5694(5) 0.8011(3) 0.0521(11) Uani 1 1 d .
H13 H 0.708613 0.655262 0.851589 0.063 Uiso 1 1 calc R
C14 C 0.9154(7) 0.5565(4) 0.7531(3) 0.0485(9) Uani 1 1 d .
H14 H 1.041287 0.633802 0.770264 0.058 Uiso 1 1 calc R
C15 C 0.9301(5) 0.4302(4) 0.6796(2) 0.0359(6) Uani 1 1 d .
H15 H 1.065867 0.421397 0.646341 0.043 Uiso 1 1 calc R
C16 C 0.2121(7) 0.3263(4) -0.0347(2) 0.0340(7) Uani 1 1 d .
H16A H 0.295896 0.421523 -0.047396 0.041 Uiso 1 1 calc R
H16B H 0.045161 0.346180 -0.033899 0.041 Uiso 1 1 calc R
C17 C 0.2459(6) 0.1859(4) -0.1107(2) 0.0283(6) Uani 1 1 d .
C18 C 0.4490(6) 0.1056(4) -0.1134(3) 0.0411(7) Uani 1 1 d .
H18 H 0.567189 0.135812 -0.065743 0.049 Uiso 1 1 calc R
C19 C 0.4773(7) -0.0193(4) -0.1863(3) 0.0531(10) Uani 1 1 d .
H19 H 0.614849 -0.075230 -0.188356 0.064 Uiso 1 1 calc R
C20 C 0.3053(8) -0.0623(5) -0.2561(3) 0.0557(12) Uani 1 1 d .
H20 H 0.326192 -0.146709 -0.306299 0.067 Uiso 1 1 calc R
C21 C 0.1051(7) 0.0167(5) -0.2529(2) 0.0494(9) Uani 1 1 d .
H21 H -0.012900 -0.013723 -0.300608 0.059 Uiso 1 1 calc R
C22 C 0.0743(6) 0.1407(4) -0.1803(2) 0.0368(7) Uani 1 1 d .
H22 H -0.064813 0.194862 -0.178305 0.044 Uiso 1 1 calc R
N1 N 0.6675(5) 0.2091(3) 0.49017(18) 0.0276(6) Uani 1 1 d .
N2 N 0.2938(5) 0.3042(3) 0.05526(19) 0.0317(6) Uani 1 1 d .
O1 O 0.3096(4) 0.0670(3) 0.47252(17) 0.0330(5) Uani 1 1 d .
O2 O 0.9826(4) 0.3580(3) 0.45618(17) 0.0346(5) Uani 1 1 d .
O3 O -0.0163(4) 0.1462(3) 0.08382(16) 0.0317(5) Uani 1 1 d .
O4 O 0.6496(4) 0.4470(3) 0.07296(18) 0.0369(6) Uani 1 1 d .
S1 S 0.21303(9) 0.13556(7) 0.27722(4) 0.02594(17) Uani 1 1 d .
S2 S 0.74317(9) 0.37997(7) 0.26784(5) 0.02673(17) Uani 1 1 d .
C23 C 0.3065(5) 0.6670(4) 0.3213(2) 0.0328(7) Uani 1 1 d .
H23 H 0.161268 0.611207 0.322633 0.039 Uiso 1 1 calc R
C24 C 0.4629(5) 0.6876(3) 0.3969(2) 0.0280(6) Uani 1 1 d .
C25 C 0.4176(5) 0.6261(4) 0.4758(3) 0.0361(7) Uani 1 1 d .
H25 H 0.272261 0.571477 0.478581 0.043 Uiso 1 1 calc R
C26 C 0.5762(5) 0.6438(3) 0.5461(2) 0.0358(7) Uani 1 1 d .
H26 H 0.541360 0.602007 0.597877 0.043 Uiso 1 1 calc R
C27 C 0.7976(6) 0.7250(4) 0.5438(2) 0.0358(7) Uani 1 1 d .
H27 H 0.910402 0.733875 0.593025 0.043 Uiso 1 1 calc R
C28 C 0.8459(5) 0.7894(3) 0.4712(2) 0.0307(6) Uani 1 1 d .
H28 H 0.990960 0.846101 0.471104 0.037 Uiso 1 1 calc R
C29 C 0.6827(5) 0.7733(3) 0.3952(2) 0.0276(6) Uani 1 1 d .
C30 C 0.7297(5) 0.8333(3) 0.3184(2) 0.0297(6) Uani 1 1 d .
H30 H 0.873621 0.891038 0.317628 0.036 Uiso 1 1 calc R
C31 C 0.5725(5) 0.8116(4) 0.2426(2) 0.0313(6) Uani 1 1 d .
C32 C 0.6209(6) 0.8737(4) 0.1639(2) 0.0393(7) Uani 1 1 d .
H32 H 0.763894 0.932009 0.162387 0.047 Uiso 1 1 calc R
C33 C 0.4638(7) 0.8499(5) 0.0915(3) 0.0439(8) Uani 1 1 d .
H33 H 0.498991 0.891886 0.039809 0.053 Uiso 1 1 calc R
C34 C 0.2466(6) 0.7633(4) 0.0913(3) 0.0438(8) Uani 1 1 d .
C35 C 0.1979(6) 0.7037(4) 0.1653(3) 0.0404(8) Uani 1 1 d .
H35 H 0.053650 0.645545 0.164571 0.049 Uiso 1 1 calc R
C36 C 0.3537(5) 0.7244(4) 0.2444(2) 0.0332(6) Uani 1 1 d .
C37 C 0.0842(8) 0.7466(5) 0.0077(3) 0.0547(10) Uani 1 1 d .
H37A H 0.167546 0.707546 -0.046859 0.082 Uiso 1 1 calc GR
H37B H 0.025726 0.850168 0.004847 0.082 Uiso 1 1 calc GR
H37C H -0.046200 0.671212 0.010808 0.082 Uiso 1 1 calc GR

loop_
_atom_site_aniso_label
_atom_site_aniso_U_11
_atom_site_aniso_U_22
_atom_site_aniso_U_33
_atom_site_aniso_U_23
_atom_site_aniso_U_13
_atom_site_aniso_U_12
C1 0.0244(15) 0.0210(15) 0.0220(15) 0.0017(12) 0.0032(12) -0.0006(11)
C2 0.0255(15) 0.0212(14) 0.0266(15) 0.0035(12) 0.0051(12) -0.0027(11)
C3 0.0279(16) 0.0225(15) 0.0255(16) 0.0001(12) 0.0049(12) -0.0018(12)
C4 0.0265(16) 0.0219(15) 0.0243(16) 0.0010(12) 0.0037(12) -0.0015(12)
C5 0.0246(15) 0.0203(15) 0.0227(15) 0.0027(12) 0.0034(12) 0.0009(11)
C6 0.0280(16) 0.0235(15) 0.0240(16) 0.0034(12) 0.0039(12) 0.0018(12)
C7 0.0350(17) 0.0229(16) 0.0297(17) 0.0045(13) 0.0040(13) 0.0012(13)
C8 0.0252(15) 0.0188(14) 0.0262(16) 0.0041(12) 0.0064(12) -0.0008(11)
C9 0.0349(17) 0.0280(16) 0.0281(16) 0.0045(13) -0.0035(13) 0.0015(13)
C10 0.0311(15) 0.0286(15) 0.0264(15) 0.0099(12) -0.0019(11) 0.0016(11)
C11 0.0404(16) 0.0407(17) 0.0340(15) 0.0135(13) 0.0060(13) 0.0003(13)
C12 0.063(2) 0.055(2) 0.0339(17) 0.0138(15) 0.0161(16) 0.0144(18)
C13 0.084(3) 0.043(2) 0.0268(17) 0.0009(15) -0.0047(18) 0.014(2)
C14 0.065(2) 0.0357(18) 0.0410(18) 0.0078(14) -0.0154(16) -0.0088(16)
C15 0.0353(15) 0.0383(16) 0.0335(15) 0.0094(13) -0.0052(12) -0.0051(12)
C16 0.045(2) 0.0301(17) 0.0299(17) 0.0117(13) 0.0043(14) 0.0059(14)
C17 0.0330(15) 0.0252(14) 0.0272(15) 0.0070(12) 0.0030(12) -0.0014(11)
C18 0.0349(15) 0.0354(17) 0.0503(19) 0.0031(14) 0.0014(13) 0.0035(12)
C19 0.047(2) 0.0343(18) 0.076(3) 0.0018(18) 0.0179(19) 0.0044(15)
C20 0.069(3) 0.0343(19) 0.057(3) -0.0077(17) 0.023(2) -0.0080(18)
C21 0.061(2) 0.0430(19) 0.0378(18) -0.0010(15) -0.0045(16) -0.0095(16)
C22 0.0373(16) 0.0376(16) 0.0355(15) 0.0093(13) -0.0012(12) -0.0024(12)
N1 0.0284(14) 0.0279(13) 0.0259(14) 0.0066(11) -0.0003(11) -0.0053(10)
N2 0.0391(16) 0.0298(15) 0.0261(15) 0.0077(12) 0.0019(12) -0.0045(12)
O1 0.0325(12) 0.0330(13) 0.0355(13) 0.0134(11) 0.0047(10) -0.0075(9)
O2 0.0288(12) 0.0349(13) 0.0354(13) -0.0012(10) 0.0028(10) -0.0084(9)
O3 0.0292(12) 0.0346(12) 0.0297(12) 0.0053(10) -0.0009(9) -0.0044(9)
O4 0.0414(14) 0.0310(13) 0.0398(14) 0.0111(11) 0.0116(11) -0.0065(10)
S1 0.0213(3) 0.0290(4) 0.0274(4) 0.0076(3) 0.0019(3) -0.0059(3)
S2 0.0242(3) 0.0266(4) 0.0286(4) 0.0055(3) 0.0046(3) -0.0072(3)
C23 0.0191(13) 0.0238(14) 0.0517(19) -0.0001(13) 0.0035(12) -0.0021(10)
C24 0.0204(13) 0.0197(12) 0.0435(17) 0.0047(11) 0.0061(11) 0.0002(10)
C25 0.0253(14) 0.0256(14) 0.057(2) 0.0071(13) 0.0096(13) -0.0002(11)
C26 0.0411(17) 0.0268(15) 0.0426(17) 0.0119(12) 0.0119(14) 0.0036(12)
C27 0.0377(17) 0.0272(15) 0.0405(17) 0.0035(13) -0.0004(13) 0.0019(12)
C28 0.0227(13) 0.0238(13) 0.0424(17) 0.0008(11) 0.0002(12) -0.0015(10)
C29 0.0232(13) 0.0178(13) 0.0400(17) 0.0015(11) 0.0064(11) 0.0003(10)
C30 0.0205(13) 0.0236(13) 0.0437(17) 0.0036(11) 0.0068(11) -0.0007(10)
C31 0.0274(15) 0.0245(14) 0.0408(17) 0.0025(12) 0.0068(12) 0.0052(11)
C32 0.0350(17) 0.0382(17) 0.0450(19) 0.0067(14) 0.0076(14) 0.0081(13)
C33 0.045(2) 0.047(2) 0.0406(19) 0.0065(16) 0.0092(15) 0.0161(16)
C34 0.0431(19) 0.043(2) 0.0403(18) -0.0055(15) -0.0041(14) 0.0173(15)
C35 0.0312(16) 0.0329(17) 0.051(2) -0.0050(15) -0.0011(15) 0.0070(13)
C36 0.0241(14) 0.0260(14) 0.0455(18) -0.0027(13) 0.0021(12) 0.0061(11)
C37 0.065(3) 0.047(2) 0.048(2) 0.0019(18) -0.0031(19) 0.0080(19)

loop_
_atom_type_symbol
_atom_type_description
_atom_type_scat_dispersion_real
_atom_type_scat_dispersion_imag
_atom_type_scat_source
C C 0.0033 0.0016 'International Tables Vol C Tables 4.2.6.8 and 6.1.1.4'
H H 0.0000 0.0000 'International Tables Vol C Tables 4.2.6.8 and 6.1.1.4'
N N 0.0061 0.0033 'International Tables Vol C Tables 4.2.6.8 and 6.1.1.4'
O O 0.0106 0.0060 'International Tables Vol C Tables 4.2.6.8 and 6.1.1.4'
S S 0.1246 0.1234 'International Tables Vol C Tables 4.2.6.8 and 6.1.1.4'

loop_
_geom_angle_atom_site_label_1
_geom_angle_atom_site_label_2
_geom_angle_atom_site_label_3
_geom_angle
C2 C1 S1 120.2(2)
C4 C1 C2 108.0(3)
C4 C1 S1 131.8(3)
N1 C2 C1 106.7(3)
O1 C2 C1 127.3(3)
O1 C2 N1 126.0(3)
N1 C3 C4 106.3(3)
O2 C3 C4 127.9(3)
O2 C3 N1 125.8(3)
C1 C4 C3 109.0(3)
C1 C4 S2 131.8(3)
C3 C4 S2 119.2(2)
C6 C5 S1 120.1(2)
C8 C5 C6 108.2(3)
C8 C5 S1 131.7(3)
N2 C6 C5 106.0(3)
O3 C6 C5 127.6(3)
O3 C6 N2 126.4(3)
N2 C7 C8 105.6(3)
O4 C7 C8 127.4(3)
O4 C7 N2 127.1(3)
C5 C8 C7 108.7(3)
C5 C8 S2 132.0(3)
C7 C8 S2 119.2(3)
H9A C9 H9B 107.8
C10 C9 H9A 109.0
C10 C9 H9B 109.0
N1 C9 H9A 109.0
N1 C9 H9B 109.0
N1 C9 C10 112.7(3)
C11 C10 C9 120.0(3)
C11 C10 C15 119.1(3)
C15 C10 C9 120.9(3)
C10 C11 H11 119.7
C12 C11 C10 120.6(3)
C12 C11 H11 119.7
C11 C12 H12 120.0
C13 C12 C11 120.0(4)
C13 C12 H12 120.0
C12 C13 H13 119.8
C12 C13 C14 120.4(3)
C14 C13 H13 119.8
C13 C14 H14 120.0
C13 C14 C15 120.0(3)
C15 C14 H14 120.0
C10 C15 H15 120.0
C14 C15 C10 119.9(3)
C14 C15 H15 120.0
H16A C16 H16B 107.7
C17 C16 H16A 108.9
C17 C16 H16B 108.9
N2 C16 H16A 108.9
N2 C16 H16B 108.9
N2 C16 C17 113.5(3)
C18 C17 C16 121.2(3)
C22 C17 C16 119.0(3)
C22 C17 C18 119.8(3)
C17 C18 H18 120.3
C19 C18 C17 119.4(3)
C19 C18 H18 120.3
C18 C19 H19 119.9
C20 C19 C18 120.2(3)
C20 C19 H19 119.9
C19 C20 H20 119.9
C21 C20 C19 120.1(4)
C21 C20 H20 119.9
C20 C21 H21 119.9
C20 C21 C22 120.2(4)
C22 C21 H21 119.9
C17 C22 C21 120.2(3)
C17 C22 H22 119.9
C21 C22 H22 119.9
C2 N1 C9 125.6(3)
C3 N1 C2 109.9(3)
C3 N1 C9 124.1(3)
C6 N2 C7 111.6(3)
C6 N2 C16 123.7(3)
C7 N2 C16 124.7(3)
C1 S1 C5 96.52(15)
C8 S2 C4 96.10(15)
C24 C23 H23 118.6
C36 C23 H23 118.6
C36 C23 C24 122.8(3)
C23 C24 C25 123.1(3)
C23 C24 C29 118.6(3)
C25 C24 C29 118.3(3)
C24 C25 H25 119.3
C26 C25 C24 121.3(3)
C26 C25 H25 119.3
C25 C26 H26 119.6
C25 C26 C27 120.7(3)
C27 C26 H26 119.6
C26 C27 H27 120.0
C28 C27 C26 120.0(3)
C28 C27 H27 120.0
C27 C28 H28 119.4
C27 C28 C29 121.1(3)
C29 C28 H28 119.4
C28 C29 C24 118.5(3)
C30 C29 C24 118.9(3)
C30 C29 C28 122.5(3)
C29 C30 H30 118.9
C29 C30 C31 122.3(3)
C31 C30 H30 118.9
C30 C31 C32 122.2(3)
C30 C31 C36 118.6(3)
C32 C31 C36 119.3(3)
C31 C32 H32 119.8
C33 C32 C31 120.4(4)
C33 C32 H32 119.8
C32 C33 H33 119.3
C32 C33 C34 121.5(4)
C34 C33 H33 119.3
C33 C34 C37 116.8(4)
C35 C34 C33 118.9(3)
C35 C34 C37 124.3(4)
C34 C35 H35 118.5
C34 C35 C36 123.0(3)
C36 C35 H35 118.5
C23 C36 C31 118.9(3)
C23 C36 C35 124.1(3)
C35 C36 C31 117.0(3)
C34 C37 H37A 109.5
C34 C37 H37B 109.5
C34 C37 H37C 109.5
H37A C37 H37B 109.5
H37A C37 H37C 109.5
H37B C37 H37C 109.5

loop_
_geom_bond_atom_site_label_1
_geom_bond_atom_site_label_2
_geom_bond_distance
C1 C2 1.493(5)
C1 C4 1.341(5)
C1 S1 1.731(3)
C2 N1 1.400(4)
C2 O1 1.209(4)
C3 C4 1.492(5)
C3 N1 1.395(4)
C3 O2 1.204(4)
C4 S2 1.745(3)
C5 C6 1.499(5)
C5 C8 1.337(5)
C5 S1 1.739(3)
C6 N2 1.379(4)
C6 O3 1.206(4)
C7 C8 1.498(5)
C7 N2 1.385(5)
C7 O4 1.204(4)
C8 S2 1.738(3)
C9 H9A 0.9900
C9 H9B 0.9900
C9 C10 1.503(4)
C9 N1 1.455(4)
C10 C11 1.388(4)
C10 C15 1.396(4)
C11 H11 0.9500
C11 C12 1.381(5)
C12 H12 0.9500
C12 C13 1.378(6)
C13 H13 0.9500
C13 C14 1.379(6)
C14 H14 0.9500
C14 C15 1.390(5)
C15 H15 0.9500
C16 H16A 0.9900
C16 H16B 0.9900
C16 C17 1.510(5)
C16 N2 1.463(4)
C17 C18 1.392(4)
C17 C22 1.385(4)
C18 H18 0.9500
C18 C19 1.391(5)
C19 H19 0.9500
C19 C20 1.387(7)
C20 H20 0.9500
C20 C21 1.372(6)
C21 H21 0.9500
C21 C22 1.386(5)
C22 H22 0.9500
C23 H23 0.9500
C23 C24 1.392(4)
C23 C36 1.384(5)
C24 C25 1.426(5)
C24 C29 1.443(4)
C25 H25 0.9500
C25 C26 1.343(5)
C26 H26 0.9500
C26 C27 1.434(4)
C27 H27 0.9500
C27 C28 1.358(5)
C28 H28 0.9500
C28 C29 1.424(4)
C29 C30 1.393(4)
C30 H30 0.9500
C30 C31 1.397(5)
C31 C32 1.430(5)
C31 C36 1.444(4)
C32 H32 0.9500
C32 C33 1.357(5)
C33 H33 0.9500
C33 C34 1.429(6)
C34 C35 1.354(6)
C34 C37 1.508(6)
C35 H35 0.9500
C35 C36 1.430(5)
C37 H37A 0.9800
C37 H37B 0.9800
C37 H37C 0.9800

loop_
_geom_torsion_atom_site_label_1
_geom_torsion_atom_site_label_2
_geom_torsion_atom_site_label_3
_geom_torsion_atom_site_label_4
_geom_torsion
C1 C2 N1 C3 -0.3(3)
C1 C2 N1 C9 -173.7(3)
C1 C4 S2 C8 -0.7(3)
C2 C1 C4 C3 1.3(3)
C2 C1 C4 S2 -179.4(2)
C2 C1 S1 C5 179.9(2)
C3 C4 S2 C8 178.6(2)
C4 C1 C2 N1 -0.6(3)
C4 C1 C2 O1 178.7(3)
C4 C1 S1 C5 -1.0(3)
C4 C3 N1 C2 1.1(3)
C4 C3 N1 C9 174.5(3)
C5 C6 N2 C7 0.6(3)
C5 C6 N2 C16 -178.0(3)
C5 C8 S2 C4 0.0(3)
C6 C5 C8 C7 -0.5(3)
C6 C5 C8 S2 -179.3(2)
C6 C5 S1 C1 179.6(2)
C7 C8 S2 C4 -178.8(2)
C8 C5 C6 N2 -0.1(3)
C8 C5 C6 O3 179.7(3)
C8 C5 S1 C1 0.2(3)
C8 C7 N2 C6 -0.9(4)
C8 C7 N2 C16 177.8(3)
C9 C10 C11 C12 180.0(3)
C9 C10 C15 C14 -179.2(3)
C10 C9 N1 C2 -106.8(3)
C10 C9 N1 C3 80.8(4)
C10 C11 C12 C13 -1.2(5)
C11 C10 C15 C14 0.4(5)
C11 C12 C13 C14 1.3(6)
C12 C13 C14 C15 -0.5(6)
C13 C14 C15 C10 -0.3(5)
C15 C10 C11 C12 0.4(5)
C16 C17 C18 C19 -177.5(3)
C16 C17 C22 C21 177.2(3)
C17 C16 N2 C6 -79.9(4)
C17 C16 N2 C7 101.6(4)
C17 C18 C19 C20 0.5(6)
C18 C17 C22 C21 -0.5(5)
C18 C19 C20 C21 -0.9(6)
C19 C20 C21 C22 0.5(6)
C20 C21 C22 C17 0.2(5)
C22 C17 C18 C19 0.1(5)
N1 C3 C4 C1 -1.5(3)
N1 C3 C4 S2 179.1(2)
N1 C9 C10 C11 88.9(4)
N1 C9 C10 C15 -91.5(4)
N2 C7 C8 C5 0.8(4)
N2 C7 C8 S2 179.8(2)
N2 C16 C17 C18 -41.6(5)
N2 C16 C17 C22 140.7(3)
O1 C2 N1 C3 -179.7(3)
O1 C2 N1 C9 6.9(5)
O2 C3 C4 C1 177.3(3)
O2 C3 C4 S2 -2.2(5)
O2 C3 N1 C2 -177.7(3)
O2 C3 N1 C9 -4.2(5)
O3 C6 N2 C7 -179.1(3)
O3 C6 N2 C16 2.2(5)
O4 C7 C8 C5 -178.0(3)
O4 C7 C8 S2 1.1(5)
O4 C7 N2 C6 177.9(3)
O4 C7 N2 C16 -3.5(5)
S1 C1 C2 N1 178.7(2)
S1 C1 C2 O1 -2.0(5)
S1 C1 C4 C3 -177.9(2)
S1 C1 C4 S2 1.4(5)
S1 C5 C6 N2 -179.6(2)
S1 C5 C6 O3 0.1(5)
S1 C5 C8 C7 179.0(2)
S1 C5 C8 S2 0.2(5)
C23 C24 C25 C26 177.7(3)
C23 C24 C29 C28 -177.8(2)
C23 C24 C29 C30 0.5(4)
C24 C23 C36 C31 -1.0(4)
C24 C23 C36 C35 179.3(3)
C24 C25 C26 C27 -0.2(4)
C24 C29 C30 C31 -0.9(4)
C25 C24 C29 C28 1.4(4)
C25 C24 C29 C30 179.7(3)
C25 C26 C27 C28 2.1(5)
C26 C27 C28 C29 -2.1(5)
C27 C28 C29 C24 0.4(4)
C27 C28 C29 C30 -177.8(3)
C28 C29 C30 C31 177.4(3)
C29 C24 C25 C26 -1.5(4)
C29 C30 C31 C32 179.8(3)
C29 C30 C31 C36 0.3(4)
C30 C31 C32 C33 179.9(3)
C30 C31 C36 C23 0.7(4)
C30 C31 C36 C35 -179.6(3)
C31 C32 C33 C34 0.1(5)
C32 C31 C36 C23 -178.9(3)
C32 C31 C36 C35 0.8(4)
C32 C33 C34 C35 -0.1(5)
C32 C33 C34 C37 179.1(3)
C33 C34 C35 C36 0.4(5)
C34 C35 C36 C23 178.9(3)
C34 C35 C36 C31 -0.8(4)
C36 C23 C24 C25 -178.7(3)
C36 C23 C24 C29 0.4(4)
C36 C31 C32 C33 -0.5(4)
C37 C34 C35 C36 -178.7(3)
